data_1548824
loop_
_publ_author_name
'Zhao, Qing'
'Kulik, Heather J.'

_publ_section_title
;
 Where Does the Density Localize in the Solid State? Divergent Behavior
 for Hybrids and DFT+U
;
_journal_coden_ASTM JCTCCE
_journal_issue 2
_journal_name_full 'Journal of Chemical Theory and Computation'
_journal_page_first 670
_journal_page_last 683
_journal_paper_doi 10.1021/acs.jctc.7b01061
_journal_volume 14
_journal_year 2018
_chemical_formula_structural 'Fe (C O3)'
_chemical_formula_sum 'C Fe O3'
_chemical_name_mineral Siderite
_chemical_name_structure_type Calcite-CaCO3(hR10)
_chemical_name_systematic 'Iron carbonate'
_space_group_IT_number 167
_symmetry_Int_Tables_number 167
_symmetry_space_group_name_Hall '-R 3 2"c'
_symmetry_space_group_name_H-M 'R -3 c :H'
_audit_creation_date 2011-08-01
_cell_angle_alpha 90.
_cell_angle_beta 90.
_cell_angle_gamma 120.
_cell_formula_units_Z 6
_cell_length_a 4.694(1)
_cell_length_b 4.694(1)
_cell_length_c 15.43(1)
_cell_volume 294.4(2)
_exptl_crystal_density_diffrn 3.92
_cod_data_source_file FeCO3.cif
_cod_data_source_block 169789-ICSD
_cod_original_cell_volume 294.43
_cod_original_sg_symbol_H-M 'R -3 c H'
_cod_original_formula_sum 'C1 Fe1 O3'
_cod_related_same_structure_entry_code 9015534
_cod_database_code 1548824

loop_
_symmetry_equiv_pos_site_id
_symmetry_equiv_pos_as_xyz
1 'x-y, -y, -z+1/2'
2 '-x, -x+y, -z+1/2'
3 'y, x, -z+1/2'
4 'x-y, x, -z'
5 'y, -x+y, -z'
6 '-x, -y, -z'
7 '-x+y, y, z+1/2'
8 'x, x-y, z+1/2'
9 '-y, -x, z+1/2'
10 '-x+y, -x, z'
11 '-y, x-y, z'
12 'x, y, z'
13 'x-y+2/3, -y+1/3, -z+5/6'
14 '-x+2/3, -x+y+1/3, -z+5/6'
15 'y+2/3, x+1/3, -z+5/6'
16 'x-y+2/3, x+1/3, -z+1/3'
17 'y+2/3, -x+y+1/3, -z+1/3'
18 '-x+2/3, -y+1/3, -z+1/3'
19 '-x+y+2/3, y+1/3, z+5/6'
20 'x+2/3, x-y+1/3, z+5/6'
21 '-y+2/3, -x+1/3, z+5/6'
22 '-x+y+2/3, -x+1/3, z+1/3'
23 '-y+2/3, x-y+1/3, z+1/3'
24 'x+2/3, y+1/3, z+1/3'
25 'x-y+1/3, -y+2/3, -z+1/6'
26 '-x+1/3, -x+y+2/3, -z+1/6'
27 'y+1/3, x+2/3, -z+1/6'
28 'x-y+1/3, x+2/3, -z+2/3'
29 'y+1/3, -x+y+2/3, -z+2/3'
30 '-x+1/3, -y+2/3, -z+2/3'
31 '-x+y+1/3, y+2/3, z+1/6'
32 'x+1/3, x-y+2/3, z+1/6'
33 '-y+1/3, -x+2/3, z+1/6'
34 '-x+y+1/3, -x+2/3, z+2/3'
35 '-y+1/3, x-y+2/3, z+2/3'
36 'x+1/3, y+2/3, z+2/3'

loop_
_atom_site_label
_atom_site_type_symbol
_atom_site_symmetry_multiplicity
_atom_site_Wyckoff_symbol
_atom_site_fract_x
_atom_site_fract_y
_atom_site_fract_z
_atom_site_B_iso_or_equiv
_atom_site_occupancy
_atom_site_attached_hydrogens
Fe1 Fe2+ 6 b 0 0 0 0.0087(9) 1. 0
C1 C4+ 6 a 0 0 0.25 . 1. 0
O1 O2- 18 e 0.2744(6) 0 0.25 0.010(1) 1. 0

loop_
_atom_type_symbol
_atom_type_oxidation_number
Fe2+ 2
C4+ 4
O2- -2

loop_
_citation_id
_citation_journal_full
_citation_year
_citation_journal_volume
_citation_page_first
_citation_page_last
_citation_journal_id_ASTM
_citation_doi
_citation_title
primary 'Physical Review B: Condensed Matter and Materials Physics' 2010 82 064110-1 064110-7 PRBMDO 10.1103/PhysRevB.82.064110
;
 Structure of siderite FeCO3 to 56 GPa and hysteresis of its spin-pairing
 transition
;

loop_
_cod_changelog_entry_id
_cod_changelog_entry_author
_cod_changelog_entry_date
_cod_changelog_entry_text
1 'Vaitkus, Antanas' 2025-01-08T15:17:04+02:00
;
 Updated bibliographic information. Added more details to the CITATION data
 loop.
;
2 'Vaitkus, Antanas' 2025-01-08T17:05:50+02:00
;
 Marked entry as describing the same crystal as entry 9015534.
;
